data_7251680
loop_
_publ_author_name
'Kumar, Rakesh'
'Maiti, Anupam'
'Mahato, Bidyadhar'
'Ghoshal, Debajyoti'

_publ_section_title
;
 Luminescence property modulation through the structural modification of
 coordination polymers for ratiometric detection of mercuric ions in
 aqueous media
;
_journal_issue 15
_journal_name_full CrystEngComm
_journal_page_first 2382
_journal_page_last 2392
_journal_paper_doi 10.1039/D5CE01203A
_journal_volume 28
_journal_year 2026
_chemical_formula_sum 'C40 H32 Mn N10 O7'
_chemical_formula_weight 819.69
_space_group_crystal_system triclinic
_space_group_IT_number 2
_space_group_name_Hall '-P 1'
_space_group_name_H-M_alt 'P -1'
_atom_sites_solution_hydrogens mixed
_audit_creation_method SHELXL-2018/3
_audit_update_record
;
2026-02-12 deposited with the CCDC.	2026-02-26 downloaded from the CCDC.
;
_cell_angle_alpha 107.4210(10)
_cell_angle_beta 103.8680(10)
_cell_angle_gamma 94.011(2)
_cell_formula_units_Z 1
_cell_length_a 7.4180(4)
_cell_length_b 10.4640(5)
_cell_length_c 13.3907(6)
_cell_measurement_reflns_used 250
_cell_measurement_temperature 298(2)
_cell_measurement_theta_max 27.6
_cell_measurement_theta_min 2.9
_cell_volume 951.49(8)
_computing_cell_refinement 'SMART APEX II'
_computing_data_collection 'SMART APEX II (Bruker,2010)'
_computing_data_reduction 'SAINT (Bruker,2000)'
_computing_molecular_graphics 'Ortep-3v2 for windows (Farrugia, 1997)'
_computing_publication_material 'PLATON (Spek, 2008)'
_computing_structure_refinement 'SHELXL-2018/3 (Sheldrick, 2018)'
_computing_structure_solution 'SHELXT 2014/5 (Sheldrick, 2014)'
_diffrn_ambient_temperature 298(2)
_diffrn_measured_fraction_theta_full 0.994
_diffrn_measured_fraction_theta_max 0.992
_diffrn_measurement_device_type 'CCD area detector'
_diffrn_measurement_method 'phi and omega scans'
_diffrn_radiation_type MoK\a
_diffrn_radiation_wavelength 0.71073
_diffrn_reflns_av_R_equivalents 0.0460
_diffrn_reflns_av_unetI/netI 0.0238
_diffrn_reflns_Laue_measured_fraction_full 0.994
_diffrn_reflns_Laue_measured_fraction_max 0.992
_diffrn_reflns_limit_h_max 9
_diffrn_reflns_limit_h_min -9
_diffrn_reflns_limit_k_max 13
_diffrn_reflns_limit_k_min -13
_diffrn_reflns_limit_l_max 17
_diffrn_reflns_limit_l_min -17
_diffrn_reflns_number 33955
_diffrn_reflns_point_group_measured_fraction_full 0.994
_diffrn_reflns_point_group_measured_fraction_max 0.992
_diffrn_reflns_theta_full 25.242
_diffrn_reflns_theta_max 27.571
_diffrn_reflns_theta_min 2.862
_diffrn_source 'fine-focus sealed tube'
_exptl_absorpt_coefficient_mu 0.412
_exptl_absorpt_correction_T_max 0.925
_exptl_absorpt_correction_T_min 0.921
_exptl_absorpt_correction_type multi-scan
_exptl_absorpt_process_details
;
'XPREP' - A PROGRAM DATA PREPARATION & RECIPROCAL 
SPACE EXPLORATION,
Bruker Analytical X-ray Systems, 1997
;
_exptl_crystal_colour Orange
_exptl_crystal_density_diffrn 1.431
_exptl_crystal_density_method 'not measured'
_exptl_crystal_description Block
_exptl_crystal_F_000 423
_exptl_crystal_size_max 0.200
_exptl_crystal_size_mid 0.200
_exptl_crystal_size_min 0.190
_refine_diff_density_max 0.308
_refine_diff_density_min -0.300
_refine_diff_density_rms 0.062
_refine_ls_extinction_method none
_refine_ls_goodness_of_fit_ref 1.094
_refine_ls_hydrogen_treatment mixed
_refine_ls_matrix_type full
_refine_ls_number_parameters 279
_refine_ls_number_reflns 4377
_refine_ls_number_restraints 3
_refine_ls_restrained_S_all 1.094
_refine_ls_R_factor_all 0.0431
_refine_ls_R_factor_gt 0.0392
_refine_ls_shift/su_max 0.000
_refine_ls_shift/su_mean 0.000
_refine_ls_structure_factor_coef Fsqd
_refine_ls_weighting_details 'w=1/[\s^2^(Fo^2^)+(0.0545P)^2^+0.3399P] where P=(Fo^2^+2Fc^2^)/3'
_refine_ls_weighting_scheme calc
_refine_ls_wR_factor_gt 0.1081
_refine_ls_wR_factor_ref 0.1113
_reflns_Friedel_coverage 0.000
_reflns_number_gt 4009
_reflns_number_total 4377
_reflns_threshold_expression 'I > 2\s(I)'
_cod_data_source_file d5ce01203a2.cif
_cod_data_source_block DG1
_cod_depositor_comments 'Adding full bibliography for 7251680--7251682.cif.'
_cod_database_code 7251680
_shelx_shelxl_version_number 2018/3
_shelx_space_group_comment
;
The symmetry employed for this shelxl refinement is uniquely defined
by the following loop, which should always be used as a source of
symmetry information in preference to the above space-group names.
They are only intended as comments.
;
_shelx_estimated_absorpt_t_min 0.922
_shelx_estimated_absorpt_t_max 0.926

loop_
_space_group_symop_operation_xyz
'x, y, z'
'-x, -y, -z'

loop_
_atom_site_label
_atom_site_type_symbol
_atom_site_fract_x
_atom_site_fract_y
_atom_site_fract_z
_atom_site_U_iso_or_equiv
_atom_site_adp_type
_atom_site_occupancy
_atom_site_site_symmetry_order
_atom_site_calc_flag
_atom_site_refinement_flags_posn
_atom_site_refinement_flags_adp
_atom_site_refinement_flags_occupancy
_atom_site_disorder_assembly
_atom_site_disorder_group
Mn1 Mn 0.000000 1.000000 0.500000 0.03335(12) Uani 1 2 d S . P . .
O1 O 0.19668(19) 0.96175(13) 0.63084(9) 0.0457(3) Uani 1 1 d . . . . .
O1W O 0.1827(2) 1.18580(14) 0.52634(10) 0.0481(3) Uani 1 1 d D . . . .
O2 O 0.1327(2) 0.73879(15) 0.59389(13) 0.0682(5) Uani 1 1 d . . . . .
N5 N 0.6554(2) 0.89499(15) 0.94392(11) 0.0382(3) Uani 1 1 d . . . . .
N1 N 0.1383(2) 0.88920(15) 0.36548(11) 0.0418(3) Uani 1 1 d . . . . .
N3 N 0.2419(2) 0.55758(15) 0.04726(12) 0.0422(3) Uani 1 1 d . . . . .
N2 N 0.2474(2) 0.68084(16) 0.06976(12) 0.0462(4) Uani 1 1 d . . . . .
N4 N 0.3177(2) 0.34970(16) -0.25770(12) 0.0473(4) Uani 1 1 d . . . . .
C18 C 0.8532(3) 0.6715(2) 0.74623(19) 0.0594(5) Uani 1 1 d . . . . .
H18 H 0.960517 0.630750 0.745450 0.071 Uiso 1 1 calc R U . . .
C3 C 0.1910(3) 0.87957(18) 0.19438(16) 0.0499(5) Uani 1 1 d . . . . .
H3 H 0.198619 0.923241 0.144067 0.060 Uiso 1 1 calc R U . . .
C7 C 0.3018(3) 0.56022(18) -0.12799(15) 0.0469(4) Uani 1 1 d . . . . .
H7 H 0.307906 0.653785 -0.109362 0.056 Uiso 1 1 calc R U . . .
C9 C 0.3234(3) 0.4838(2) -0.22710(16) 0.0540(5) Uani 1 1 d . . . . .
H9 H 0.342918 0.528351 -0.275045 0.065 Uiso 1 1 calc R U . . .
C17 C 0.8323(3) 0.7522(2) 0.84269(17) 0.0524(5) Uani 1 1 d . . . . .
H17 H 0.925386 0.766035 0.906961 0.063 Uiso 1 1 calc R U . . .
C19 C 0.7150(3) 0.6494(2) 0.64869(17) 0.0557(5) Uani 1 1 d . . . . .
H19 H 0.730391 0.593075 0.583848 0.067 Uiso 1 1 calc R U . . .
C14 C 0.5062(2) 0.95668(15) 0.94573(11) 0.0333(3) Uani 1 1 d . . . . .
C12 C 0.3741(2) 0.86468(16) 0.75171(12) 0.0350(3) Uani 1 1 d . . . . .
C5 C 0.2175(2) 0.74595(18) 0.17410(13) 0.0397(4) Uani 1 1 d . . . . .
C2 C 0.1697(3) 0.7605(2) 0.34562(14) 0.0476(4) Uani 1 1 d . . . . .
H2 H 0.164005 0.719646 0.397897 0.057 Uiso 1 1 calc R U . . .
C13 C 0.3629(2) 0.94484(17) 0.85063(12) 0.0360(3) Uani 1 1 d . . . . .
H13 H 0.261443 0.991518 0.855561 0.043 Uiso 1 1 calc R U . . .
C20 C 0.5579(3) 0.70973(19) 0.64783(15) 0.0472(4) Uani 1 1 d . . . . .
H20 H 0.467702 0.695048 0.582290 0.057 Uiso 1 1 calc R U . . .
C4 C 0.2098(3) 0.6853(2) 0.25196(15) 0.0463(4) Uani 1 1 d . . . . .
H4 H 0.231145 0.596274 0.241450 0.056 Uiso 1 1 calc R U . . .
C15 C 0.5307(2) 0.79464(16) 0.74596(13) 0.0359(3) Uani 1 1 d . . . . .
C11 C 0.2213(2) 0.85314(18) 0.64976(13) 0.0400(4) Uani 1 1 d . . . . .
C16 C 0.6697(2) 0.81501(17) 0.84524(13) 0.0378(3) Uani 1 1 d . . . . .
C8 C 0.2687(2) 0.35500(18) -0.08671(14) 0.0403(4) Uani 1 1 d . . . . .
H8 H 0.251936 0.307928 -0.039901 0.048 Uiso 1 1 calc R U . . .
C1 C 0.1529(3) 0.94704(19) 0.29087(15) 0.0492(5) Uani 1 1 d . . . . .
H1 H 0.136604 1.037393 0.304598 0.059 Uiso 1 1 calc R U . . .
C10 C 0.2923(3) 0.28804(18) -0.18773(15) 0.0439(4) Uani 1 1 d . . . . .
H10 H 0.290253 0.194727 -0.207653 0.053 Uiso 1 1 calc R U . . .
C6 C 0.2708(2) 0.49335(17) -0.05716(12) 0.0363(3) Uani 1 1 d . . . . .
O2W O 0.0804(12) 0.4775(5) -0.4376(4) 0.134(2) Uani 0.5 1 d G . P A -1
H2WA H 0.020378 0.428231 -0.501845 0.200 Uiso 0.5 1 d G U P A -1
H2WB H 0.097349 0.556764 -0.441737 0.200 Uiso 0.5 1 d G U P A -1
H1WA H 0.249(3) 1.234(2) 0.5917(10) 0.076(8) Uiso 1 1 d D . . . .
H1WB H 0.113(4) 1.240(2) 0.503(2) 0.089(10) Uiso 1 1 d D . . . .

loop_
_atom_site_aniso_label
_atom_site_aniso_U_11
_atom_site_aniso_U_22
_atom_site_aniso_U_33
_atom_site_aniso_U_23
_atom_site_aniso_U_13
_atom_site_aniso_U_12
Mn1 0.03972(19) 0.0393(2) 0.01585(16) 0.00324(12) 0.00491(12) 0.00802(14)
O1 0.0533(7) 0.0477(7) 0.0289(6) 0.0122(5) -0.0027(5) 0.0110(6)
O1W 0.0623(8) 0.0468(7) 0.0285(6) 0.0056(5) 0.0103(6) 0.0017(6)
O2 0.0767(11) 0.0513(8) 0.0519(9) 0.0096(7) -0.0129(8) -0.0096(7)
N5 0.0438(7) 0.0457(8) 0.0292(7) 0.0183(6) 0.0080(6) 0.0135(6)
N1 0.0507(8) 0.0434(8) 0.0282(7) 0.0035(6) 0.0154(6) 0.0080(6)
N3 0.0488(8) 0.0421(8) 0.0317(7) 0.0045(6) 0.0135(6) 0.0073(6)
N2 0.0579(9) 0.0420(8) 0.0377(8) 0.0040(6) 0.0236(7) 0.0048(7)
N4 0.0546(9) 0.0442(8) 0.0332(7) -0.0033(6) 0.0160(7) 0.0004(7)
C18 0.0696(13) 0.0669(13) 0.0619(13) 0.0316(11) 0.0348(11) 0.0339(11)
C3 0.0722(13) 0.0377(9) 0.0427(10) 0.0069(7) 0.0318(9) -0.0006(8)
C7 0.0650(12) 0.0330(8) 0.0384(9) 0.0022(7) 0.0198(8) 0.0017(8)
C9 0.0778(14) 0.0440(10) 0.0386(9) 0.0060(8) 0.0258(9) -0.0024(9)
C17 0.0565(11) 0.0663(13) 0.0473(10) 0.0296(10) 0.0189(9) 0.0264(10)
C19 0.0763(14) 0.0542(11) 0.0482(11) 0.0181(9) 0.0341(10) 0.0200(10)
C14 0.0414(8) 0.0353(8) 0.0246(7) 0.0145(6) 0.0055(6) 0.0073(6)
C12 0.0430(8) 0.0349(8) 0.0260(7) 0.0129(6) 0.0043(6) 0.0034(6)
C5 0.0408(8) 0.0420(9) 0.0323(8) 0.0018(7) 0.0165(7) 0.0027(7)
C2 0.0606(11) 0.0557(11) 0.0331(8) 0.0161(8) 0.0188(8) 0.0234(9)
C13 0.0421(8) 0.0386(8) 0.0265(7) 0.0128(6) 0.0040(6) 0.0100(7)
C20 0.0639(11) 0.0458(10) 0.0342(9) 0.0128(7) 0.0179(8) 0.0090(8)
C4 0.0584(11) 0.0464(10) 0.0379(9) 0.0109(7) 0.0198(8) 0.0219(8)
C15 0.0477(9) 0.0328(8) 0.0311(8) 0.0150(6) 0.0124(7) 0.0056(7)
C11 0.0441(9) 0.0473(9) 0.0236(7) 0.0079(7) 0.0054(6) 0.0049(7)
C16 0.0472(9) 0.0400(8) 0.0331(8) 0.0190(7) 0.0133(7) 0.0114(7)
C8 0.0431(9) 0.0402(9) 0.0327(8) 0.0081(7) 0.0069(7) 0.0043(7)
C1 0.0692(12) 0.0355(9) 0.0437(10) 0.0036(7) 0.0304(9) 0.0025(8)
C10 0.0467(9) 0.0349(8) 0.0396(9) 0.0003(7) 0.0083(7) 0.0045(7)
C6 0.0335(7) 0.0413(8) 0.0268(7) 0.0019(6) 0.0070(6) 0.0036(6)
O2W 0.195(7) 0.074(3) 0.104(4) 0.012(3) 0.013(4) 0.010(4)

loop_
_atom_type_symbol
_atom_type_description
_atom_type_scat_dispersion_real
_atom_type_scat_dispersion_imag
_atom_type_scat_source
C C 0.0033 0.0016 'International Tables Vol C Tables 4.2.6.8 and 6.1.1.4'
H H 0.0000 0.0000 'International Tables Vol C Tables 4.2.6.8 and 6.1.1.4'
Mn Mn 0.3368 0.7283 'International Tables Vol C Tables 4.2.6.8 and 6.1.1.4'
N N 0.0061 0.0033 'International Tables Vol C Tables 4.2.6.8 and 6.1.1.4'
O O 0.0106 0.0060 'International Tables Vol C Tables 4.2.6.8 and 6.1.1.4'

loop_
_geom_angle_atom_site_label_1
_geom_angle_atom_site_label_2
_geom_angle_atom_site_label_3
_geom_angle
_geom_angle_site_symmetry_1
_geom_angle_site_symmetry_3
_geom_angle_publ_flag
O1 Mn1 O1 180.0 . 2_576 ?
O1 Mn1 O1W 90.16(5) . . ?
O1 Mn1 O1W 89.84(5) 2_576 . ?
O1 Mn1 O1W 89.84(5) . 2_576 ?
O1 Mn1 O1W 90.16(5) 2_576 2_576 ?
O1W Mn1 O1W 180.0 . 2_576 ?
O1 Mn1 N1 95.21(5) . . ?
O1 Mn1 N1 84.79(5) 2_576 . ?
O1W Mn1 N1 88.41(5) . . ?
O1W Mn1 N1 91.59(5) 2_576 . ?
O1 Mn1 N1 84.79(5) . 2_576 ?
O1 Mn1 N1 95.21(5) 2_576 2_576 ?
O1W Mn1 N1 91.59(5) . 2_576 ?
O1W Mn1 N1 88.41(5) 2_576 2_576 ?
N1 Mn1 N1 180.0 . 2_576 ?
C11 O1 Mn1 130.41(11) . . ?
Mn1 O1W H1WA 120.2(18) . . ?
Mn1 O1W H1WB 108(2) . . ?
H1WA O1W H1WB 105(3) . . ?
C14 N5 C16 118.00(14) . . ?
C1 N1 C2 117.14(15) . . ?
C1 N1 Mn1 117.67(12) . . ?
C2 N1 Mn1 123.83(12) . . ?
N2 N3 C6 113.34(15) . . ?
N3 N2 C5 113.70(15) . . ?
C10 N4 C9 117.42(15) . . ?
C17 C18 C19 120.77(19) . . ?
C17 C18 H18 119.6 . . ?
C19 C18 H18 119.6 . . ?
C5 C3 C1 118.61(17) . . ?
C5 C3 H3 120.7 . . ?
C1 C3 H3 120.7 . . ?
C9 C7 C6 118.06(17) . . ?
C9 C7 H7 121.0 . . ?
C6 C7 H7 121.0 . . ?
N4 C9 C7 123.57(18) . . ?
N4 C9 H9 118.2 . . ?
C7 C9 H9 118.2 . . ?
C18 C17 C16 120.30(19) . . ?
C18 C17 H17 119.9 . . ?
C16 C17 H17 119.8 . . ?
C20 C19 C18 120.55(19) . . ?
C20 C19 H19 119.7 . . ?
C18 C19 H19 119.7 . . ?
N5 C14 C13 123.02(14) . . ?
N5 C14 C14 116.98(17) . 2_677 ?
C13 C14 C14 119.99(18) . 2_677 ?
C13 C12 C15 119.21(14) . . ?
C13 C12 C11 119.68(15) . . ?
C15 C12 C11 121.11(14) . . ?
C3 C5 C4 119.12(15) . . ?
C3 C5 N2 115.28(16) . . ?
C4 C5 N2 125.59(16) . . ?
N1 C2 C4 123.62(17) . . ?
N1 C2 H2 118.2 . . ?
C4 C2 H2 118.2 . . ?
C12 C13 C14 119.76(15) . . ?
C12 C13 H13 120.1 . . ?
C14 C13 H13 120.1 . . ?
C19 C20 C15 120.59(18) . . ?
C19 C20 H20 119.7 . . ?
C15 C20 H20 119.7 . . ?
C2 C4 C5 118.12(17) . . ?
C2 C4 H4 120.9 . . ?
C5 C4 H4 120.9 . . ?
C20 C15 C16 118.76(16) . . ?
C20 C15 C12 124.10(16) . . ?
C16 C15 C12 117.11(14) . . ?
O2 C11 O1 126.37(16) . . ?
O2 C11 C12 117.70(16) . . ?
O1 C11 C12 115.93(15) . . ?
N5 C16 C17 118.10(16) . . ?
N5 C16 C15 122.88(15) . . ?
C17 C16 C15 119.01(16) . . ?
C6 C8 C10 118.34(16) . . ?
C6 C8 H8 120.8 . . ?
C10 C8 H8 120.8 . . ?
N1 C1 C3 123.32(17) . . ?
N1 C1 H1 118.3 . . ?
C3 C1 H1 118.3 . . ?
N4 C10 C8 123.57(16) . . ?
N4 C10 H10 118.2 . . ?
C8 C10 H10 118.2 . . ?
C8 C6 C7 119.00(15) . . ?
C8 C6 N3 116.22(15) . . ?
C7 C6 N3 124.78(15) . . ?
H2WA O2W H2WB 104.5 . . ?

loop_
_geom_bond_atom_site_label_1
_geom_bond_atom_site_label_2
_geom_bond_distance
_geom_bond_site_symmetry_2
_geom_bond_publ_flag
Mn1 O1 2.1529(11) . ?
Mn1 O1 2.1529(11) 2_576 ?
Mn1 O1W 2.1754(14) . ?
Mn1 O1W 2.1754(14) 2_576 ?
Mn1 N1 2.3333(14) . ?
Mn1 N1 2.3333(14) 2_576 ?
O1 C11 1.252(2) . ?
O1W H1WA 0.870(8) . ?
O1W H1WB 0.875(8) . ?
O2 C11 1.242(2) . ?
N5 C14 1.321(2) . ?
N5 C16 1.370(2) . ?
N1 C1 1.335(2) . ?
N1 C2 1.341(2) . ?
N3 N2 1.229(2) . ?
N3 C6 1.433(2) . ?
N2 C5 1.437(2) . ?
N4 C10 1.326(3) . ?
N4 C9 1.333(3) . ?
C18 C17 1.366(3) . ?
C18 C19 1.398(3) . ?
C18 H18 0.9300 . ?
C3 C5 1.380(3) . ?
C3 C1 1.380(2) . ?
C3 H3 0.9300 . ?
C7 C9 1.382(2) . ?
C7 C6 1.386(2) . ?
C7 H7 0.9300 . ?
C9 H9 0.9300 . ?
C17 C16 1.416(3) . ?
C17 H17 0.9300 . ?
C19 C20 1.363(3) . ?
C19 H19 0.9300 . ?
C14 C13 1.416(2) . ?
C14 C14 1.493(3) 2_677 ?
C12 C13 1.365(2) . ?
C12 C15 1.421(2) . ?
C12 C11 1.518(2) . ?
C5 C4 1.383(3) . ?
C2 C4 1.379(2) . ?
C2 H2 0.9300 . ?
C13 H13 0.9300 . ?
C20 C15 1.418(2) . ?
C20 H20 0.9300 . ?
C4 H4 0.9300 . ?
C15 C16 1.421(2) . ?
C8 C6 1.380(2) . ?
C8 C10 1.384(2) . ?
C8 H8 0.9300 . ?
C1 H1 0.9300 . ?
C10 H10 0.9300 . ?
O2W H2WA 0.8500 . ?
O2W H2WB 0.8500 . ?

loop_
_geom_hbond_atom_site_label_D
_geom_hbond_atom_site_label_H
_geom_hbond_atom_site_label_A
_geom_hbond_distance_DH
_geom_hbond_distance_HA
_geom_hbond_distance_DA
_geom_hbond_angle_DHA
_geom_hbond_site_symmetry_A
_geom_hbond_publ_flag
O1W H1WA N4 0.870(8) 1.938(12) 2.7764(19) 161(3) 1_566 yes
O1W H1WB O2 0.875(8) 2.033(18) 2.811(2) 148(3) 2_576 yes
O1W H1WB O2W^a 0.875(8) 2.42(2) 3.122(6) 138(3) 1_566 yes
O2W^a H2WA^a O2 0.85 1.90 2.661(6) 147.6 2_565 yes
O2W^a H2WB^a O2 0.85 1.80 2.624(6) 161.9 1_554 yes
C2 H2 O2 0.93 2.64 3.473(3) 149.5 . yes
C9 H9 O2W^a 0.93 2.44 2.939(6) 113.8 . yes
C10 H10 O1 0.93 2.64 3.454(2) 146.0 1_544 yes
C9 H9 O2W^a 0.93 2.44 2.939(6) 113.8 . yes
C2 H2 O2 0.93 2.64 3.473(3) 149.5 . yes
C10 H10 O1 0.93 2.64 3.454(2) 146.0 1_544 yes
O1W H1WA N4 0.870(8) 1.938(12) 2.7764(19) 161(3) 1_566 yes
O1W H1WB O2 0.875(8) 2.033(18) 2.811(2) 148(3) 2_576 yes
O1W H1WB O2W^a 0.875(8) 2.42(2) 3.122(6) 138(3) 1_566 yes

loop_
_geom_torsion_atom_site_label_1
_geom_torsion_atom_site_label_2
_geom_torsion_atom_site_label_3
_geom_torsion_atom_site_label_4
_geom_torsion
_geom_torsion_site_symmetry_1
_geom_torsion_site_symmetry_2
_geom_torsion_site_symmetry_3
_geom_torsion_site_symmetry_4
_geom_torsion_publ_flag
C6 N3 N2 C5 179.67(14) . . . . ?
C10 N4 C9 C7 -0.9(3) . . . . ?
C6 C7 C9 N4 -0.6(3) . . . . ?
C19 C18 C17 C16 0.0(3) . . . . ?
C17 C18 C19 C20 1.0(3) . . . . ?
C16 N5 C14 C13 -0.7(2) . . . . ?
C16 N5 C14 C14 -179.98(16) . . . 2_677 ?
C1 C3 C5 C4 -1.6(3) . . . . ?
C1 C3 C5 N2 177.11(18) . . . . ?
N3 N2 C5 C3 -169.47(17) . . . . ?
N3 N2 C5 C4 9.2(3) . . . . ?
C1 N1 C2 C4 -2.0(3) . . . . ?
Mn1 N1 C2 C4 164.35(15) . . . . ?
C15 C12 C13 C14 -0.2(2) . . . . ?
C11 C12 C13 C14 -179.43(15) . . . . ?
N5 C14 C13 C12 1.2(3) . . . . ?
C14 C14 C13 C12 -179.49(17) 2_677 . . . ?
C18 C19 C20 C15 -0.8(3) . . . . ?
N1 C2 C4 C5 -0.2(3) . . . . ?
C3 C5 C4 C2 2.1(3) . . . . ?
N2 C5 C4 C2 -176.52(17) . . . . ?
C19 C20 C15 C16 -0.4(3) . . . . ?
C19 C20 C15 C12 177.89(18) . . . . ?
C13 C12 C15 C20 -179.45(16) . . . . ?
C11 C12 C15 C20 -0.3(3) . . . . ?
C13 C12 C15 C16 -1.2(2) . . . . ?
C11 C12 C15 C16 178.03(15) . . . . ?
Mn1 O1 C11 O2 0.1(3) . . . . ?
Mn1 O1 C11 C12 -179.49(11) . . . . ?
C13 C12 C11 O2 -120.5(2) . . . . ?
C15 C12 C11 O2 60.3(2) . . . . ?
C13 C12 C11 O1 59.1(2) . . . . ?
C15 C12 C11 O1 -120.11(18) . . . . ?
C14 N5 C16 C17 178.02(16) . . . . ?
C14 N5 C16 C15 -0.8(2) . . . . ?
C18 C17 C16 N5 179.98(18) . . . . ?
C18 C17 C16 C15 -1.1(3) . . . . ?
C20 C15 C16 N5 -179.86(16) . . . . ?
C12 C15 C16 N5 1.8(2) . . . . ?
C20 C15 C16 C17 1.3(2) . . . . ?
C12 C15 C16 C17 -177.09(16) . . . . ?
C2 N1 C1 C3 2.5(3) . . . . ?
Mn1 N1 C1 C3 -164.71(17) . . . . ?
C5 C3 C1 N1 -0.7(3) . . . . ?
C9 N4 C10 C8 1.1(3) . . . . ?
C6 C8 C10 N4 0.3(3) . . . . ?
C10 C8 C6 C7 -1.9(2) . . . . ?
C10 C8 C6 N3 178.72(15) . . . . ?
C9 C7 C6 C8 2.0(3) . . . . ?
C9 C7 C6 N3 -178.64(18) . . . . ?
N2 N3 C6 C8 179.15(16) . . . . ?
N2 N3 C6 C7 -0.2(3) . . . . ?
